data_7022097
loop_
_publ_author_name
'Dhokale, Bhausaheb'
'Gautam, Prabhat'
'Mobin, Shaikh M.'
'Misra, Rajneesh'

_publ_section_title
;
 Donor-acceptor, ferrocenyl substituted BODIPYs with marvelous
 supramolecular interactions.
;
_journal_issue 5
_journal_name_full 'Dalton transactions (Cambridge, England : 2003)'
_journal_page_first 1512
_journal_page_last 1518
_journal_paper_doi 10.1039/c2dt31632c
_journal_volume 42
_journal_year 2013
_chemical_formula_sum 'C25 H19 B F2 Fe N2'
_chemical_formula_weight 452.08
_chemical_name_systematic
;
?
;
_space_group_IT_number 14
_symmetry_cell_setting monoclinic
_symmetry_space_group_name_Hall '-P 2yn'
_symmetry_space_group_name_H-M 'P 1 21/n 1'
_atom_sites_solution_hydrogens geom
_atom_sites_solution_primary direct
_atom_sites_solution_secondary difmap
_audit_creation_method SHELXL-97
_cell_angle_alpha 90.00
_cell_angle_beta 100.154(4)
_cell_angle_gamma 90.00
_cell_formula_units_Z 4
_cell_length_a 10.7269(5)
_cell_length_b 7.6282(4)
_cell_length_c 24.6682(12)
_cell_measurement_reflns_used 4812
_cell_measurement_temperature 150(2)
_cell_measurement_theta_max 32.5516
_cell_measurement_theta_min 3.1475
_cell_volume 1986.91(17)
_computing_cell_refinement 'CrysAlis RED, Oxford Diffraction Ltd.,'
_computing_data_collection 'CrysAlis CCD, Oxford Diffraction Ltd.,'
_computing_data_reduction 'CrysAlis RED, Oxford Diffraction Ltd.,'
_computing_molecular_graphics Ortep3
_computing_publication_material Shelx97
_computing_structure_refinement 'SHELXL-97 (Sheldrick, 1997)'
_computing_structure_solution 'SHELXS-97 (Sheldrick, 1997)'
_diffrn_ambient_temperature 150(2)
_diffrn_detector_area_resol_mean 15.9948
_diffrn_measured_fraction_theta_full 0.999
_diffrn_measured_fraction_theta_max 0.999
_diffrn_measurement_device_type 'OXFORD DIFFRACTION SUPER NOVA'
_diffrn_measurement_method \w/q-scan
_diffrn_radiation_monochromator graphite
_diffrn_radiation_source 'Micro-Focus (Mo) X-ray Source'
_diffrn_radiation_type MoK\a
_diffrn_radiation_wavelength 0.71073
_diffrn_reflns_av_R_equivalents 0.0574
_diffrn_reflns_av_sigmaI/netI 0.0450
_diffrn_reflns_limit_h_max 12
_diffrn_reflns_limit_h_min -12
_diffrn_reflns_limit_k_max 9
_diffrn_reflns_limit_k_min -8
_diffrn_reflns_limit_l_max 29
_diffrn_reflns_limit_l_min -28
_diffrn_reflns_number 13949
_diffrn_reflns_theta_full 25.00
_diffrn_reflns_theta_max 25.00
_diffrn_reflns_theta_min 3.15
_exptl_absorpt_coefficient_mu 0.793
_exptl_absorpt_correction_T_max 0.9039
_exptl_absorpt_correction_T_min 0.8387
_exptl_absorpt_correction_type multi-scan
_exptl_absorpt_process_details
;
CrysAlis RED, Oxford Diffraction Ltd.,
Version 1.171.31.7 (release 18-10-2006 CrysAlis171 .NET)
(compiled Oct 18 2006,16:28:17)
Empirical absorption correction using spherical harmonics,
implemented in SCALE3 ABSPACK scaling algorithm.
;
_exptl_crystal_colour dark-green
_exptl_crystal_density_diffrn 1.511
_exptl_crystal_density_method 'not measured'
_exptl_crystal_description block
_exptl_crystal_F_000 928
_exptl_crystal_size_max 0.23
_exptl_crystal_size_mid 0.16
_exptl_crystal_size_min 0.13
_refine_diff_density_max 0.330
_refine_diff_density_min -0.370
_refine_diff_density_rms 0.058
_refine_ls_extinction_method none
_refine_ls_goodness_of_fit_ref 1.085
_refine_ls_hydrogen_treatment riding
_refine_ls_matrix_type full
_refine_ls_number_parameters 280
_refine_ls_number_reflns 3488
_refine_ls_number_restraints 0
_refine_ls_restrained_S_all 1.085
_refine_ls_R_factor_all 0.0440
_refine_ls_R_factor_gt 0.0350
_refine_ls_shift/su_max 0.000
_refine_ls_shift/su_mean 0.000
_refine_ls_structure_factor_coef Fsqd
_refine_ls_weighting_details 'calc w=1/[\s^2^(Fo^2^)+(0.0311P)^2^+0.7117P] where P=(Fo^2^+2Fc^2^)/3'
_refine_ls_weighting_scheme calc
_refine_ls_wR_factor_gt 0.0809
_refine_ls_wR_factor_ref 0.0867
_reflns_number_gt 2957
_reflns_number_total 3488
_reflns_threshold_expression >2sigma(I)
_cod_data_source_file c2dt31632c.txt
_cod_data_source_block rm025
_cod_depositor_comments
;
The following automatic conversions were performed:

'_symmetry_cell_setting' value 'Monoclinic' changed to 'monoclinic'
according to /home/saulius/struct/CIF-dictionaries/cif_core.dic
dictionary named 'cif_core.dic' version 2.4.2 from 2011-04-26.

Automatic conversion script
Id: cif_fix_values 1891 2012-01-12 08:04:46Z andrius 
;
_cod_original_sg_symbol_H-M 'P 21/n'
_cod_database_code 7022097

loop_
_symmetry_equiv_pos_as_xyz
'x, y, z'
'-x+1/2, y+1/2, -z+1/2'
'-x, -y, -z'
'x-1/2, -y-1/2, z-1/2'

loop_
_atom_site_label
_atom_site_type_symbol
_atom_site_fract_x
_atom_site_fract_y
_atom_site_fract_z
_atom_site_U_iso_or_equiv
_atom_site_adp_type
_atom_site_occupancy
_atom_site_symmetry_multiplicity
_atom_site_calc_flag
_atom_site_refinement_flags
Fe1 Fe -0.36216(3) -0.47597(4) 0.142363(14) 0.01976(12) Uani 1 1 d .
B1 B 0.1257(3) -0.2434(3) 0.02555(12) 0.0227(6) Uani 1 1 d .
F1 F 0.07593(13) -0.26558(18) -0.02953(6) 0.0316(4) Uani 1 1 d .
F2 F 0.19599(13) -0.39149(17) 0.04465(6) 0.0302(3) Uani 1 1 d .
N1 N 0.21071(18) -0.0792(2) 0.03489(8) 0.0222(4) Uani 1 1 d .
N2 N 0.01889(18) -0.2130(2) 0.05965(8) 0.0220(4) Uani 1 1 d .
C1 C 0.3086(2) -0.0409(3) 0.00948(11) 0.0267(6) Uani 1 1 d .
H1 H 0.3294 -0.1036 -0.0210 0.032 Uiso 1 1 calc R
C2 C 0.3749(2) 0.1031(3) 0.03404(11) 0.0290(6) Uani 1 1 d .
H2 H 0.4473 0.1558 0.0235 0.035 Uiso 1 1 calc R
C3 C 0.3154(2) 0.1551(3) 0.07682(11) 0.0265(6) Uani 1 1 d .
H3 H 0.3399 0.2500 0.1013 0.032 Uiso 1 1 calc R
C4 C 0.2119(2) 0.0417(3) 0.07741(10) 0.0216(5) Uani 1 1 d .
C5 C 0.1168(2) 0.0385(3) 0.11015(10) 0.0207(5) Uani 1 1 d .
C6 C 0.0214(2) -0.0867(3) 0.10107(10) 0.0213(5) Uani 1 1 d .
C7 C -0.0937(2) -0.1030(3) 0.12156(10) 0.0203(5) Uani 1 1 d .
H7 H -0.1181 -0.0345 0.1501 0.024 Uiso 1 1 calc R
C8 C -0.1642(2) -0.2360(3) 0.09281(10) 0.0204(5) Uani 1 1 d .
C9 C -0.0906(2) -0.3002(3) 0.05499(10) 0.0230(5) Uani 1 1 d .
H9 H -0.1156 -0.3928 0.0296 0.028 Uiso 1 1 calc R
C10 C 0.1161(2) 0.1734(3) 0.15376(10) 0.0231(5) Uani 1 1 d .
C11 C 0.1221(2) 0.3517(3) 0.14090(11) 0.0277(6) Uani 1 1 d .
H11 H 0.1273 0.3872 0.1044 0.033 Uiso 1 1 calc R
C12 C 0.1206(3) 0.4756(3) 0.18167(13) 0.0372(7) Uani 1 1 d .
H12 H 0.1239 0.5967 0.1730 0.045 Uiso 1 1 calc R
C13 C 0.1142(3) 0.4246(4) 0.23492(13) 0.0415(7) Uani 1 1 d .
H13 H 0.1141 0.5107 0.2628 0.050 Uiso 1 1 calc R
C14 C 0.1081(3) 0.2488(4) 0.24772(12) 0.0396(7) Uani 1 1 d .
H14 H 0.1037 0.2139 0.2843 0.048 Uiso 1 1 calc R
C15 C 0.1084(2) 0.1236(3) 0.20699(11) 0.0297(6) Uani 1 1 d .
H15 H 0.1034 0.0028 0.2157 0.036 Uiso 1 1 calc R
C16 C -0.2941(2) -0.2906(3) 0.09456(10) 0.0207(5) Uani 1 1 d .
C17 C -0.3798(2) -0.2138(3) 0.12618(10) 0.0241(5) Uani 1 1 d .
H17 H -0.3601 -0.1228 0.1526 0.029 Uiso 1 1 calc R
C18 C -0.4993(2) -0.2973(3) 0.11123(10) 0.0258(6) Uani 1 1 d .
H18 H -0.5739 -0.2703 0.1254 0.031 Uiso 1 1 calc R
C19 C -0.4878(2) -0.4280(3) 0.07148(10) 0.0263(6) Uani 1 1 d .
H19 H -0.5531 -0.5044 0.0545 0.032 Uiso 1 1 calc R
C20 C -0.3617(2) -0.4246(3) 0.06146(10) 0.0241(5) Uani 1 1 d .
H20 H -0.3279 -0.4992 0.0368 0.029 Uiso 1 1 calc R
C21 C -0.3380(3) -0.5185(4) 0.22542(11) 0.0378(7) Uani 1 1 d .
H21 H -0.3551 -0.4373 0.2524 0.045 Uiso 1 1 calc R
C22 C -0.4239(3) -0.6402(3) 0.19759(12) 0.0383(7) Uani 1 1 d .
H22 H -0.5090 -0.6564 0.2025 0.046 Uiso 1 1 calc R
C23 C -0.3615(3) -0.7352(3) 0.16076(13) 0.0424(8) Uani 1 1 d .
H23 H -0.3975 -0.8258 0.1365 0.051 Uiso 1 1 calc R
C24 C -0.2354(3) -0.6705(4) 0.16659(13) 0.0449(8) Uani 1 1 d .
H24 H -0.1717 -0.7097 0.1471 0.054 Uiso 1 1 calc R
C25 C -0.2230(3) -0.5366(4) 0.20691(12) 0.0394(7) Uani 1 1 d .
H25 H -0.1486 -0.4700 0.2193 0.047 Uiso 1 1 calc R

loop_
_atom_site_aniso_label
_atom_site_aniso_U_11
_atom_site_aniso_U_22
_atom_site_aniso_U_33
_atom_site_aniso_U_23
_atom_site_aniso_U_13
_atom_site_aniso_U_12
Fe1 0.0181(2) 0.0196(2) 0.0219(2) 0.00178(13) 0.00430(14) -0.00063(13)
B1 0.0220(14) 0.0223(14) 0.0258(15) -0.0001(11) 0.0096(12) -0.0002(11)
F1 0.0304(8) 0.0375(8) 0.0278(8) -0.0050(6) 0.0079(7) -0.0045(6)
F2 0.0258(8) 0.0239(7) 0.0433(9) 0.0032(6) 0.0123(7) 0.0029(6)
N1 0.0188(10) 0.0239(10) 0.0253(11) 0.0026(9) 0.0077(9) -0.0011(8)
N2 0.0203(10) 0.0201(10) 0.0264(11) -0.0017(8) 0.0067(9) -0.0020(8)
C1 0.0225(13) 0.0322(14) 0.0281(14) 0.0047(11) 0.0121(11) 0.0032(11)
C2 0.0214(13) 0.0297(14) 0.0384(16) 0.0067(11) 0.0119(12) -0.0027(11)
C3 0.0216(13) 0.0237(13) 0.0349(15) 0.0032(11) 0.0071(11) -0.0038(10)
C4 0.0211(12) 0.0189(12) 0.0248(13) 0.0020(10) 0.0038(10) -0.0009(10)
C5 0.0178(12) 0.0198(12) 0.0244(13) 0.0037(10) 0.0032(10) 0.0000(9)
C6 0.0203(12) 0.0198(12) 0.0242(13) -0.0009(10) 0.0055(10) -0.0004(10)
C7 0.0203(12) 0.0191(12) 0.0228(13) 0.0009(9) 0.0072(10) -0.0006(9)
C8 0.0211(12) 0.0183(12) 0.0227(13) 0.0032(9) 0.0061(10) -0.0007(9)
C9 0.0200(12) 0.0175(12) 0.0318(14) -0.0018(10) 0.0052(11) -0.0037(9)
C10 0.0149(12) 0.0255(13) 0.0289(14) -0.0014(10) 0.0038(10) -0.0034(10)
C11 0.0245(13) 0.0254(14) 0.0333(15) 0.0003(11) 0.0056(12) -0.0045(10)
C12 0.0327(16) 0.0289(15) 0.0492(19) -0.0103(13) 0.0054(13) -0.0038(12)
C13 0.0308(16) 0.0472(18) 0.0456(19) -0.0229(14) 0.0044(14) -0.0045(13)
C14 0.0350(16) 0.059(2) 0.0261(15) -0.0063(13) 0.0077(13) -0.0067(14)
C15 0.0276(14) 0.0331(14) 0.0290(15) 0.0007(11) 0.0061(12) -0.0045(11)
C16 0.0203(12) 0.0205(12) 0.0220(13) 0.0042(9) 0.0059(10) -0.0012(9)
C17 0.0241(13) 0.0182(12) 0.0317(14) 0.0026(10) 0.0096(11) 0.0022(10)
C18 0.0183(12) 0.0299(14) 0.0309(14) 0.0089(11) 0.0085(11) 0.0024(10)
C19 0.0219(13) 0.0337(14) 0.0225(13) 0.0059(11) 0.0014(11) -0.0079(11)
C20 0.0252(13) 0.0273(13) 0.0205(13) 0.0000(10) 0.0059(11) -0.0042(10)
C21 0.0463(18) 0.0439(17) 0.0214(14) 0.0066(12) 0.0012(13) 0.0044(14)
C22 0.0364(16) 0.0397(16) 0.0395(17) 0.0182(13) 0.0089(13) -0.0029(13)
C23 0.058(2) 0.0177(14) 0.0469(18) 0.0088(12) -0.0027(15) -0.0002(13)
C24 0.0449(18) 0.0387(17) 0.054(2) 0.0192(14) 0.0154(15) 0.0233(14)
C25 0.0329(16) 0.0401(17) 0.0394(17) 0.0158(13) -0.0096(14) -0.0009(13)

loop_
_atom_type_symbol
_atom_type_description
_atom_type_scat_dispersion_real
_atom_type_scat_dispersion_imag
_atom_type_scat_source
C C 0.0033 0.0016 'International Tables Vol C Tables 4.2.6.8 and 6.1.1.4'
H H 0.0000 0.0000 'International Tables Vol C Tables 4.2.6.8 and 6.1.1.4'
N N 0.0061 0.0033 'International Tables Vol C Tables 4.2.6.8 and 6.1.1.4'
F F 0.0171 0.0103 'International Tables Vol C Tables 4.2.6.8 and 6.1.1.4'
B B 0.0013 0.0007 'International Tables Vol C Tables 4.2.6.8 and 6.1.1.4'
Fe Fe 0.3463 0.8444 'International Tables Vol C Tables 4.2.6.8 and 6.1.1.4'

loop_
_geom_angle_atom_site_label_1
_geom_angle_atom_site_label_2
_geom_angle_atom_site_label_3
_geom_angle
C23 Fe1 C24 41.06(12)
C23 Fe1 C20 113.99(12)
C24 Fe1 C20 108.18(12)
C23 Fe1 C25 68.30(11)
C24 Fe1 C25 40.76(12)
C20 Fe1 C25 133.08(11)
C23 Fe1 C17 174.36(12)
C24 Fe1 C17 143.87(11)
C20 Fe1 C17 68.64(10)
C25 Fe1 C17 113.93(11)
C23 Fe1 C19 109.97(11)
C24 Fe1 C19 133.55(12)
C20 Fe1 C19 40.68(10)
C25 Fe1 C19 172.95(12)
C17 Fe1 C19 68.47(10)
C23 Fe1 C21 68.06(12)
C24 Fe1 C21 68.23(12)
C20 Fe1 C21 172.45(11)
C25 Fe1 C21 40.00(12)
C17 Fe1 C21 110.02(11)
C19 Fe1 C21 146.47(11)
C23 Fe1 C22 40.75(12)
C24 Fe1 C22 68.59(12)
C20 Fe1 C22 145.94(11)
C25 Fe1 C22 67.57(11)
C17 Fe1 C22 134.48(11)
C19 Fe1 C22 115.95(11)
C21 Fe1 C22 40.02(11)
C23 Fe1 C18 134.82(11)
C24 Fe1 C18 173.79(12)
C20 Fe1 C18 68.34(10)
C25 Fe1 C18 145.31(11)
C17 Fe1 C18 40.60(9)
C19 Fe1 C18 40.55(10)
C21 Fe1 C18 115.85(11)
C22 Fe1 C18 111.17(11)
C23 Fe1 C16 144.22(12)
C24 Fe1 C16 112.61(11)
C20 Fe1 C16 40.75(9)
C25 Fe1 C16 108.64(10)
C17 Fe1 C16 40.90(9)
C19 Fe1 C16 68.49(9)
C21 Fe1 C16 133.53(10)
C22 Fe1 C16 173.18(11)
C18 Fe1 C16 68.42(9)
F1 B1 F2 109.0(2)
F1 B1 N1 111.3(2)
F2 B1 N1 109.7(2)
F1 B1 N2 110.9(2)
F2 B1 N2 110.2(2)
N1 B1 N2 105.70(19)
C1 N1 C4 107.56(19)
C1 N1 B1 126.6(2)
C4 N1 B1 125.2(2)
C9 N2 C6 107.9(2)
C9 N2 B1 126.8(2)
C6 N2 B1 125.22(19)
N1 C1 C2 110.5(2)
N1 C1 H1 124.7
C2 C1 H1 124.7
C3 C2 C1 106.8(2)
C3 C2 H2 126.6
C1 C2 H2 126.6
C2 C3 C4 107.6(2)
C2 C3 H3 126.2
C4 C3 H3 126.2
N1 C4 C5 120.5(2)
N1 C4 C3 107.5(2)
C5 C4 C3 131.9(2)
C6 C5 C4 120.5(2)
C6 C5 C10 119.6(2)
C4 C5 C10 119.9(2)
C5 C6 N2 120.6(2)
C5 C6 C7 131.7(2)
N2 C6 C7 107.07(19)
C8 C7 C6 108.2(2)
C8 C7 H7 125.9
C6 C7 H7 125.9
C7 C8 C9 105.9(2)
C7 C8 C16 129.1(2)
C9 C8 C16 124.6(2)
N2 C9 C8 110.8(2)
N2 C9 H9 124.6
C8 C9 H9 124.6
C15 C10 C11 119.7(2)
C15 C10 C5 120.3(2)
C11 C10 C5 120.1(2)
C12 C11 C10 119.5(3)
C12 C11 H11 120.3
C10 C11 H11 120.3
C11 C12 C13 120.5(3)
C11 C12 H12 119.7
C13 C12 H12 119.7
C14 C13 C12 120.1(3)
C14 C13 H13 119.9
C12 C13 H13 119.9
C13 C14 C15 119.8(3)
C13 C14 H14 120.1
C15 C14 H14 120.1
C10 C15 C14 120.4(2)
C10 C15 H15 119.8
C14 C15 H15 119.8
C20 C16 C17 107.2(2)
C20 C16 C8 125.4(2)
C17 C16 C8 127.3(2)
C20 C16 Fe1 68.84(13)
C17 C16 Fe1 69.02(13)
C8 C16 Fe1 130.50(16)
C18 C17 C16 108.2(2)
C18 C17 Fe1 70.11(13)
C16 C17 Fe1 70.08(13)
C18 C17 H17 125.9
C16 C17 H17 125.9
Fe1 C17 H17 125.5
C19 C18 C17 108.0(2)
C19 C18 Fe1 69.39(14)
C17 C18 Fe1 69.29(13)
C19 C18 H18 126.0
C17 C18 H18 126.0
Fe1 C18 H18 126.9
C20 C19 C18 108.0(2)
C20 C19 Fe1 69.33(13)
C18 C19 Fe1 70.07(14)
C20 C19 H19 126.0
C18 C19 H19 126.0
Fe1 C19 H19 126.2
C19 C20 C16 108.5(2)
C19 C20 Fe1 69.99(14)
C16 C20 Fe1 70.42(13)
C19 C20 H20 125.7
C16 C20 H20 125.7
Fe1 C20 H20 125.4
C25 C21 C22 108.5(3)
C25 C21 Fe1 69.58(16)
C22 C21 Fe1 69.99(16)
C25 C21 H21 125.7
C22 C21 H21 125.7
Fe1 C21 H21 126.3
C21 C22 C23 108.0(3)
C21 C22 Fe1 69.99(15)
C23 C22 Fe1 68.99(16)
C21 C22 H22 126.0
C23 C22 H22 126.0
Fe1 C22 H22 126.6
C22 C23 C24 107.8(3)
C22 C23 Fe1 70.25(15)
C24 C23 Fe1 69.53(15)
C22 C23 H23 126.1
C24 C23 H23 126.1
Fe1 C23 H23 125.7
C25 C24 C23 106.9(3)
C25 C24 Fe1 69.78(15)
C23 C24 Fe1 69.41(15)
C25 C24 H24 126.5
C23 C24 H24 126.5
Fe1 C24 H24 125.8
C21 C25 C24 108.8(3)
C21 C25 Fe1 70.42(15)
C24 C25 Fe1 69.46(15)
C21 C25 H25 125.6
C24 C25 H25 125.6
Fe1 C25 H25 126.1

loop_
_geom_bond_atom_site_label_1
_geom_bond_atom_site_label_2
_geom_bond_distance
Fe1 C23 2.029(3)
Fe1 C24 2.030(3)
Fe1 C20 2.035(2)
Fe1 C25 2.035(3)
Fe1 C17 2.041(2)
Fe1 C19 2.043(2)
Fe1 C21 2.045(3)
Fe1 C22 2.045(3)
Fe1 C18 2.052(2)
Fe1 C16 2.056(2)
B1 F1 1.380(3)
B1 F2 1.393(3)
B1 N1 1.543(3)
B1 N2 1.554(3)
N1 C1 1.347(3)
N1 C4 1.395(3)
N2 C9 1.337(3)
N2 C6 1.401(3)
C1 C2 1.388(3)
C1 H1 0.9500
C2 C3 1.384(4)
C2 H2 0.9500
C3 C4 1.409(3)
C3 H3 0.9500
C4 C5 1.409(3)
C5 C6 1.389(3)
C5 C10 1.490(3)
C6 C7 1.419(3)
C7 C8 1.384(3)
C7 H7 0.9500
C8 C9 1.411(3)
C8 C16 1.463(3)
C9 H9 0.9500
C10 C15 1.383(4)
C10 C11 1.401(3)
C11 C12 1.382(4)
C11 H11 0.9500
C12 C13 1.383(4)
C12 H12 0.9500
C13 C14 1.382(4)
C13 H13 0.9500
C14 C15 1.387(4)
C14 H14 0.9500
C15 H15 0.9500
C16 C20 1.424(3)
C16 C17 1.432(3)
C17 C18 1.420(3)
C17 H17 0.9500
C18 C19 1.419(4)
C18 H18 0.9500
C19 C20 1.417(3)
C19 H19 0.9500
C20 H20 0.9500
C21 C25 1.396(4)
C21 C22 1.400(4)
C21 H21 0.9500
C22 C23 1.419(4)
C22 H22 0.9500
C23 C24 1.424(4)
C23 H23 0.9500
C24 C25 1.416(4)
C24 H24 0.9500
C25 H25 0.9500

loop_
_geom_torsion_atom_site_label_1
_geom_torsion_atom_site_label_2
_geom_torsion_atom_site_label_3
_geom_torsion_atom_site_label_4
_geom_torsion
F1 B1 N1 C1 -53.1(3)
F2 B1 N1 C1 67.7(3)
N2 B1 N1 C1 -173.6(2)
F1 B1 N1 C4 137.7(2)
F2 B1 N1 C4 -101.6(3)
N2 B1 N1 C4 17.2(3)
F1 B1 N2 C9 43.6(3)
F2 B1 N2 C9 -77.2(3)
N1 B1 N2 C9 164.3(2)
F1 B1 N2 C6 -136.2(2)
F2 B1 N2 C6 103.0(2)
N1 B1 N2 C6 -15.5(3)
C4 N1 C1 C2 -0.1(3)
B1 N1 C1 C2 -170.9(2)
N1 C1 C2 C3 0.4(3)
C1 C2 C3 C4 -0.5(3)
C1 N1 C4 C5 177.5(2)
B1 N1 C4 C5 -11.5(3)
C1 N1 C4 C3 -0.2(3)
B1 N1 C4 C3 170.8(2)
C2 C3 C4 N1 0.4(3)
C2 C3 C4 C5 -176.9(2)
N1 C4 C5 C6 0.9(3)
C3 C4 C5 C6 178.0(2)
N1 C4 C5 C10 -177.3(2)
C3 C4 C5 C10 -0.2(4)
C4 C5 C6 N2 0.7(3)
C10 C5 C6 N2 178.9(2)
C4 C5 C6 C7 -169.0(2)
C10 C5 C6 C7 9.2(4)
C9 N2 C6 C5 -171.7(2)
B1 N2 C6 C5 8.1(3)
C9 N2 C6 C7 0.2(2)
B1 N2 C6 C7 -179.9(2)
C5 C6 C7 C8 170.4(2)
N2 C6 C7 C8 -0.3(3)
C6 C7 C8 C9 0.2(3)
C6 C7 C8 C16 -172.9(2)
C6 N2 C9 C8 -0.1(3)
B1 N2 C9 C8 -179.9(2)
C7 C8 C9 N2 -0.1(3)
C16 C8 C9 N2 173.5(2)
C6 C5 C10 C15 53.1(3)
C4 C5 C10 C15 -128.7(2)
C6 C5 C10 C11 -126.3(2)
C4 C5 C10 C11 51.9(3)
C15 C10 C11 C12 0.1(4)
C5 C10 C11 C12 179.6(2)
C10 C11 C12 C13 0.6(4)
C11 C12 C13 C14 -0.6(4)
C12 C13 C14 C15 0.0(4)
C11 C10 C15 C14 -0.7(4)
C5 C10 C15 C14 179.8(2)
C13 C14 C15 C10 0.6(4)
C7 C8 C16 C20 176.9(2)
C9 C8 C16 C20 4.9(4)
C7 C8 C16 C17 1.7(4)
C9 C8 C16 C17 -170.3(2)
C7 C8 C16 Fe1 -91.7(3)
C9 C8 C16 Fe1 96.3(3)
C23 Fe1 C16 C20 57.0(2)
C24 Fe1 C16 C20 91.97(17)
C25 Fe1 C16 C20 135.47(15)
C17 Fe1 C16 C20 -119.20(19)
C19 Fe1 C16 C20 -37.68(14)
C21 Fe1 C16 C20 172.85(16)
C22 Fe1 C16 C20 -169.3(8)
C18 Fe1 C16 C20 -81.42(15)
C23 Fe1 C16 C17 176.17(18)
C24 Fe1 C16 C17 -148.83(16)
C20 Fe1 C16 C17 119.20(19)
C25 Fe1 C16 C17 -105.33(16)
C19 Fe1 C16 C17 81.52(15)
C21 Fe1 C16 C17 -67.95(19)
C22 Fe1 C16 C17 -50.1(9)
C18 Fe1 C16 C17 37.77(14)
C23 Fe1 C16 C8 -62.1(3)
C24 Fe1 C16 C8 -27.1(3)
C20 Fe1 C16 C8 -119.0(3)
C25 Fe1 C16 C8 16.4(3)
C17 Fe1 C16 C8 121.8(3)
C19 Fe1 C16 C8 -156.7(3)
C21 Fe1 C16 C8 53.8(3)
C22 Fe1 C16 C8 71.6(9)
C18 Fe1 C16 C8 159.5(2)
C20 C16 C17 C18 -1.6(3)
C8 C16 C17 C18 174.4(2)
Fe1 C16 C17 C18 -60.02(16)
C20 C16 C17 Fe1 58.44(15)
C8 C16 C17 Fe1 -125.6(2)
C23 Fe1 C17 C18 -37.6(12)
C24 Fe1 C17 C18 173.1(2)
C20 Fe1 C17 C18 81.21(16)
C25 Fe1 C17 C18 -149.83(16)
C19 Fe1 C17 C18 37.36(15)
C21 Fe1 C17 C18 -106.74(17)
C22 Fe1 C17 C18 -68.4(2)
C16 Fe1 C17 C18 118.9(2)
C23 Fe1 C17 C16 -156.6(11)
C24 Fe1 C17 C16 54.1(2)
C20 Fe1 C17 C16 -37.72(13)
C25 Fe1 C17 C16 91.24(16)
C19 Fe1 C17 C16 -81.57(15)
C21 Fe1 C17 C16 134.34(15)
C22 Fe1 C17 C16 172.66(15)
C18 Fe1 C17 C16 -118.9(2)
C16 C17 C18 C19 1.3(3)
Fe1 C17 C18 C19 -58.73(16)
C16 C17 C18 Fe1 60.00(16)
C23 Fe1 C18 C19 -65.1(2)
C24 Fe1 C18 C19 -19.0(11)
C20 Fe1 C18 C19 37.72(14)
C25 Fe1 C18 C19 173.56(18)
C17 Fe1 C18 C19 119.7(2)
C21 Fe1 C18 C19 -149.15(15)
C22 Fe1 C18 C19 -105.61(16)
C16 Fe1 C18 C19 81.70(15)
C23 Fe1 C18 C17 175.15(17)
C24 Fe1 C18 C17 -138.8(10)
C20 Fe1 C18 C17 -82.03(15)
C25 Fe1 C18 C17 53.8(2)
C19 Fe1 C18 C17 -119.7(2)
C21 Fe1 C18 C17 91.11(17)
C22 Fe1 C18 C17 134.65(16)
C16 Fe1 C18 C17 -38.04(14)
C17 C18 C19 C20 -0.5(3)
Fe1 C18 C19 C20 -59.14(16)
C17 C18 C19 Fe1 58.67(16)
C23 Fe1 C19 C20 -103.93(17)
C24 Fe1 C19 C20 -63.5(2)
C25 Fe1 C19 C20 -29.4(9)
C17 Fe1 C19 C20 81.86(15)
C21 Fe1 C19 C20 175.93(18)
C22 Fe1 C19 C20 -147.92(15)
C18 Fe1 C19 C20 119.3(2)
C16 Fe1 C19 C20 37.75(14)
C23 Fe1 C19 C18 136.80(16)
C24 Fe1 C19 C18 177.21(16)
C20 Fe1 C19 C18 -119.3(2)
C25 Fe1 C19 C18 -148.6(8)
C17 Fe1 C19 C18 -37.41(14)
C21 Fe1 C19 C18 56.7(2)
C22 Fe1 C19 C18 92.81(17)
C16 Fe1 C19 C18 -81.52(15)
C18 C19 C20 C16 -0.5(3)
Fe1 C19 C20 C16 -60.11(16)
C18 C19 C20 Fe1 59.60(17)
C17 C16 C20 C19 1.3(3)
C8 C16 C20 C19 -174.8(2)
Fe1 C16 C20 C19 59.85(16)
C17 C16 C20 Fe1 -58.56(16)
C8 C16 C20 Fe1 125.4(2)
C23 Fe1 C20 C19 93.20(17)
C24 Fe1 C20 C19 136.94(16)
C25 Fe1 C20 C19 175.28(15)
C17 Fe1 C20 C19 -81.39(15)
C21 Fe1 C20 C19 -162.6(8)
C22 Fe1 C20 C19 58.5(2)
C18 Fe1 C20 C19 -37.60(14)
C16 Fe1 C20 C19 -119.2(2)
C23 Fe1 C20 C16 -147.55(15)
C24 Fe1 C20 C16 -103.81(16)
C25 Fe1 C20 C16 -65.48(19)
C17 Fe1 C20 C16 37.86(13)
C19 Fe1 C20 C16 119.2(2)
C21 Fe1 C20 C16 -43.4(8)
C22 Fe1 C20 C16 177.75(18)
C18 Fe1 C20 C16 81.65(15)
C23 Fe1 C21 C25 81.95(19)
C24 Fe1 C21 C25 37.55(17)
C20 Fe1 C21 C25 -25.3(9)
C17 Fe1 C21 C25 -103.73(17)
C19 Fe1 C21 C25 175.32(18)
C22 Fe1 C21 C25 119.7(2)
C18 Fe1 C21 C25 -147.56(16)
C16 Fe1 C21 C25 -63.5(2)
C23 Fe1 C21 C22 -37.79(17)
C24 Fe1 C21 C22 -82.19(19)
C20 Fe1 C21 C22 -145.1(8)
C25 Fe1 C21 C22 -119.7(2)
C17 Fe1 C21 C22 136.53(17)
C19 Fe1 C21 C22 55.6(3)
C18 Fe1 C21 C22 92.70(18)
C16 Fe1 C21 C22 176.76(16)
C25 C21 C22 C23 -0.4(3)
Fe1 C21 C22 C23 58.71(18)
C25 C21 C22 Fe1 -59.10(18)
C23 Fe1 C22 C21 119.5(2)
C24 Fe1 C22 C21 81.23(19)
C20 Fe1 C22 C21 172.28(18)
C25 Fe1 C22 C21 37.15(17)
C17 Fe1 C22 C21 -65.0(2)
C19 Fe1 C22 C21 -149.55(17)
C18 Fe1 C22 C21 -105.42(18)
C16 Fe1 C22 C21 -20.2(9)
C24 Fe1 C22 C23 -38.23(17)
C20 Fe1 C22 C23 52.8(3)
C25 Fe1 C22 C23 -82.32(19)
C17 Fe1 C22 C23 175.58(16)
C19 Fe1 C22 C23 90.99(18)
C21 Fe1 C22 C23 -119.5(2)
C18 Fe1 C22 C23 135.12(17)
C16 Fe1 C22 C23 -139.6(8)
C21 C22 C23 C24 0.3(3)
Fe1 C22 C23 C24 59.64(18)
C21 C22 C23 Fe1 -59.33(18)
C24 Fe1 C23 C22 118.7(3)
C20 Fe1 C23 C22 -150.76(16)
C25 Fe1 C23 C22 80.37(19)
C17 Fe1 C23 C22 -34.0(12)
C19 Fe1 C23 C22 -106.94(17)
C21 Fe1 C23 C22 37.13(17)
C18 Fe1 C23 C22 -68.1(2)
C16 Fe1 C23 C22 172.44(17)
C20 Fe1 C23 C24 90.5(2)
C25 Fe1 C23 C24 -38.35(19)
C17 Fe1 C23 C24 -152.7(11)
C19 Fe1 C23 C24 134.34(18)
C21 Fe1 C23 C24 -81.6(2)
C22 Fe1 C23 C24 -118.7(3)
C18 Fe1 C23 C24 173.20(18)
C16 Fe1 C23 C24 53.7(3)
C22 C23 C24 C25 -0.1(3)
Fe1 C23 C24 C25 59.99(18)
C22 C23 C24 Fe1 -60.10(18)
C23 Fe1 C24 C25 -118.0(3)
C20 Fe1 C24 C25 136.06(17)
C17 Fe1 C24 C25 57.6(3)
C19 Fe1 C24 C25 173.94(16)
C21 Fe1 C24 C25 -36.87(17)
C22 Fe1 C24 C25 -80.05(19)
C18 Fe1 C24 C25 -169.0(10)
C16 Fe1 C24 C25 92.70(19)
C20 Fe1 C24 C23 -105.94(19)
C25 Fe1 C24 C23 118.0(3)
C17 Fe1 C24 C23 175.62(19)
C19 Fe1 C24 C23 -68.1(2)
C21 Fe1 C24 C23 81.1(2)
C22 Fe1 C24 C23 37.95(18)
C18 Fe1 C24 C23 -51.0(11)
C16 Fe1 C24 C23 -149.30(18)
C22 C21 C25 C24 0.3(3)
Fe1 C21 C25 C24 -59.03(19)
C22 C21 C25 Fe1 59.36(18)
C23 C24 C25 C21 -0.1(3)
Fe1 C24 C25 C21 59.62(18)
C23 C24 C25 Fe1 -59.75(18)
C23 Fe1 C25 C21 -81.29(19)
C24 Fe1 C25 C21 -119.9(2)
C20 Fe1 C25 C21 175.59(15)
C17 Fe1 C25 C21 93.09(18)
C19 Fe1 C25 C21 -158.5(8)
C22 Fe1 C25 C21 -37.16(17)
C18 Fe1 C25 C21 58.0(3)
C16 Fe1 C25 C21 136.78(16)
C23 Fe1 C25 C24 38.63(18)
C20 Fe1 C25 C24 -64.5(2)
C17 Fe1 C25 C24 -146.99(17)
C19 Fe1 C25 C24 -38.5(9)
C21 Fe1 C25 C24 119.9(2)
C22 Fe1 C25 C24 82.75(19)
C18 Fe1 C25 C24 177.93(18)
C16 Fe1 C25 C24 -103.30(18)
